data_7216412
loop_
_publ_author_name
'Malaestean, Iurie L.'
'Ellern, Arkady'
'van Leusen, Jan'
'Kravtsov, Victor C.'
'K\"ogerler, Paul'
'Baca, Svetlana G.'

_publ_section_title
;
 Cluster-based networks: assembly of a (4,4) layer and a rare T-shaped
 bilayer from [MnIII2MnII4O2(RCOO)10] coordination clusters
;
_journal_issue 29
_journal_name_full CrystEngComm
_journal_page_first 6523
_journal_paper_doi 10.1039/c4ce00504j
_journal_volume 16
_journal_year 2014
_chemical_formula_iupac 'C35 H53 Mn3 N2 O11 S2, C4 H8 O'
_chemical_formula_sum 'C39 H61 Mn3 N2 O12 S2'
_chemical_formula_weight 978.83
_space_group_crystal_system orthorhombic
_space_group_IT_number 52
_space_group_name_Hall '-P 2a 2bc'
_space_group_name_H-M_alt 'P n n a'
_symmetry_space_group_name_Hall '-P 2a 2bc'
_symmetry_space_group_name_H-M 'P n n a'
_atom_sites_solution_hydrogens geom
_atom_sites_solution_primary direct
_atom_sites_solution_secondary difmap
_cell_angle_alpha 90
_cell_angle_beta 90
_cell_angle_gamma 90
_cell_formula_units_Z 8
_cell_length_a 29.157(3)
_cell_length_b 26.193(2)
_cell_length_c 13.1814(12)
_cell_measurement_temperature 173.(2)
_cell_volume 10066.8(16)
_computing_cell_refinement 'SAINT V7.66A (Bruker AXS, 2013)'
_computing_data_collection 'APEX2 Suite (Bruker AXS, 2013)'
_computing_data_reduction 'SAINT V7.66A (Bruker AXS, 2013)'
_computing_molecular_graphics 'XSHELL (Bruker AXS, 2007)'
_computing_publication_material 'APEX2 Suite (Bruker AXS, 2013)'
_computing_structure_refinement 'SHELXL-2013 (Sheldrick, 2013)'
_computing_structure_solution 'SHELXS-97 (Sheldrick, 2008)'
_diffrn_ambient_temperature 173.(2)
_diffrn_measured_fraction_theta_full 1.000
_diffrn_measured_fraction_theta_max 1.000
_diffrn_measurement_device_type 'Bruker APEX-II CCD'
_diffrn_measurement_method '\w scans'
_diffrn_radiation_monochromator graphite
_diffrn_radiation_type MoK\a
_diffrn_radiation_wavelength 0.71073
_diffrn_reflns_av_R_equivalents 0.0584
_diffrn_reflns_av_unetI/netI 0.0291
_diffrn_reflns_limit_h_max 32
_diffrn_reflns_limit_h_min -32
_diffrn_reflns_limit_k_max 29
_diffrn_reflns_limit_k_min -29
_diffrn_reflns_limit_l_max 14
_diffrn_reflns_limit_l_min -14
_diffrn_reflns_number 65664
_diffrn_reflns_theta_full 23.26
_diffrn_reflns_theta_max 23.26
_diffrn_reflns_theta_min 1.60
_diffrn_source 'fine-focus sealed tube'
_diffrn_source_type X-Ray
_exptl_absorpt_coefficient_mu 0.877
_exptl_absorpt_correction_T_max 0.93
_exptl_absorpt_correction_T_min 0.84
_exptl_absorpt_correction_type multi-scan
_exptl_absorpt_process_details 'Bruker SADABS'
_exptl_crystal_colour red
_exptl_crystal_density_diffrn 1.292
_exptl_crystal_density_method 'not measured'
_exptl_crystal_description block
_exptl_crystal_F_000 4096
_exptl_crystal_size_max 0.210
_exptl_crystal_size_mid 0.210
_exptl_crystal_size_min 0.080
_refine_diff_density_max 1.352
_refine_diff_density_min -0.766
_refine_ls_extinction_method none
_refine_ls_goodness_of_fit_ref 1.114
_refine_ls_hydrogen_treatment constr
_refine_ls_matrix_type full
_refine_ls_number_parameters 549
_refine_ls_number_reflns 7245
_refine_ls_number_restraints 253
_refine_ls_restrained_S_all 1.139
_refine_ls_R_factor_all 0.0696
_refine_ls_R_factor_gt 0.0515
_refine_ls_shift/su_max 0.001
_refine_ls_shift/su_mean 0.000
_refine_ls_structure_factor_coef Fsqd
_refine_ls_weighting_details 'w=1/[\s^2^(Fo^2^)+(0.0900P)^2^+30.0479P] where P=(Fo^2^+2Fc^2^)/3'
_refine_ls_weighting_scheme calc
_refine_ls_wR_factor_gt 0.1535
_refine_ls_wR_factor_ref 0.1711
_reflns_number_gt 5751
_reflns_number_total 7245
_reflns_threshold_expression 'I > 2\s(I)'
_cod_data_source_file c4ce00504j2.cif
_cod_data_source_block I
_cod_depositor_comments 'Adding full bibliography for 7216411--7216413.cif.'
_cod_database_code 7216412

loop_
_space_group_symop_operation_xyz
'x, y, z'
'x, -y+1/2, -z+1/2'
'-x+1/2, y+1/2, -z+1/2'
'-x+1/2, -y, z'
'-x, -y, -z'
'-x, y-1/2, z-1/2'
'x-1/2, -y-1/2, z-1/2'
'x-1/2, y, -z'

loop_
_atom_site_type_symbol
_atom_site_label
_atom_site_fract_x
_atom_site_fract_y
_atom_site_fract_z
_atom_site_U_iso_or_equiv
_atom_site_adp_type
_atom_site_calc_flag
_atom_site_refinement_flags_adp
_atom_site_refinement_flags_occupancy
_atom_site_refinement_flags_posn
_atom_site_occupancy
_atom_site_disorder_assembly
_atom_site_disorder_group
Mn Mn1 1.03049(2) 0.68945(3) 0.82299(6) 0.0263(2) Uani d . . . 1 . .
Mn Mn2 0.94758(2) 0.76717(3) 0.85081(5) 0.0188(2) Uani d . . . 1 . .
Mn Mn3 0.86537(2) 0.82054(3) 0.73259(5) 0.0205(2) Uani d . . . 1 . .
S S1 1.16301(5) 0.50975(5) 1.06445(12) 0.0403(4) Uani d . . . 1 . .
S S2 1.17488(5) 0.53190(5) 1.20919(12) 0.0367(4) Uani d . . . 1 . .
C C1 0.86451(16) 0.79912(19) 0.9622(4) 0.0241(11) Uani d U . . 1 . .
C C2 0.84041(18) 0.7982(2) 1.0653(4) 0.0318(12) Uani d U . . 1 . .
C C3 0.8021(2) 0.8380(3) 1.0680(5) 0.0586(19) Uani d U . . 1 . .
H H3A 0.8149 0.8719 1.0545 0.088 Uiso calc U . R 1 . .
H H3B 0.7876 0.8379 1.1351 0.088 Uiso calc U . R 1 . .
H H3C 0.7791 0.8298 1.0162 0.088 Uiso calc U . R 1 . .
C C4 0.8203(2) 0.7448(2) 1.0785(5) 0.0472(15) Uani d U . . 1 . .
H H4A 0.7985 0.738 1.0237 0.071 Uiso calc U . R 1 . .
H H4B 0.8046 0.7427 1.144 0.071 Uiso calc U . R 1 . .
H H4C 0.8451 0.7195 1.0763 0.071 Uiso calc U . R 1 . .
C C5 0.8753(2) 0.8090(3) 1.1487(4) 0.0568(19) Uani d U . . 1 . .
H H5A 0.9003 0.7841 1.1447 0.085 Uiso calc U . R 1 . .
H H5B 0.8603 0.8064 1.2151 0.085 Uiso calc U . R 1 . .
H H5C 0.8877 0.8435 1.1401 0.085 Uiso calc U . R 1 . .
C C6 0.78412(18) 0.75 0.75 0.0282(16) Uani d TU P DS 1 A .
C C7 0.73193(18) 0.75 0.75 0.0442(19) Uani d TU P DS 1 . .
C C8 0.7203(5) 0.7881(7) 0.8335(12) 0.089(4) Uani d U P D 0.5 A -2
H H8A 0.7393 0.8187 0.8259 0.133 Uiso calc U P R 0.5 A -2
H H8B 0.7261 0.7725 0.8999 0.133 Uiso calc U P R 0.5 A -2
H H8C 0.6878 0.7976 0.8286 0.133 Uiso calc U P R 0.5 A -2
C C9 0.7133(5) 0.7782(7) 0.6581(10) 0.075(4) Uani d U P D 0.5 A -2
H H9A 0.729 0.811 0.6511 0.113 Uiso calc U P R 0.5 A -2
H H9B 0.6803 0.784 0.6669 0.113 Uiso calc U P R 0.5 A -2
H H9C 0.7184 0.7576 0.597 0.113 Uiso calc U P R 0.5 A -2
C C10 0.7094(5) 0.8005(4) 0.7242(18) 0.073(4) Uani d U P D 0.5 A -3
H H10A 0.7196 0.8267 0.7722 0.11 Uiso calc U P R 0.5 A -3
H H10B 0.676 0.7969 0.7285 0.11 Uiso calc U P R 0.5 A -3
H H10C 0.718 0.8106 0.6552 0.11 Uiso calc U P R 0.5 A -3
C C11 0.96674(17) 0.88203(19) 0.7979(4) 0.0261(11) Uani d U . . 1 . .
C C12 0.95571(18) 0.9354(2) 0.8401(5) 0.0346(12) Uani d U . . 1 . .
C C13 0.9359(4) 0.9283(3) 0.9455(7) 0.097(3) Uani d U . . 1 . .
H H13A 0.9303 0.9617 0.9763 0.145 Uiso calc U . R 1 . .
H H13B 0.9577 0.9091 0.9874 0.145 Uiso calc U . R 1 . .
H H13C 0.907 0.9094 0.9408 0.145 Uiso calc U . R 1 . .
C C14 0.9981(2) 0.9682(3) 0.8476(7) 0.071(2) Uani d U . . 1 . .
H H14A 1.0109 0.9735 0.7797 0.107 Uiso calc U . R 1 . .
H H14B 1.0209 0.9512 0.8905 0.107 Uiso calc U . R 1 . .
H H14C 0.99 1.0013 0.8775 0.107 Uiso calc U . R 1 . .
C C15 0.9209(3) 0.9596(3) 0.7739(8) 0.090(3) Uani d U . . 1 . .
H H15A 0.9127 0.9931 0.8014 0.135 Uiso calc U . R 1 . .
H H15B 0.8935 0.9379 0.771 0.135 Uiso calc U . R 1 . .
H H15C 0.9335 0.9638 0.7054 0.135 Uiso calc U . R 1 . .
C C16 0.92935(17) 0.84098(19) 0.5521(4) 0.0261(11) Uani d U . . 1 . .
C C17 0.93995(19) 0.8718(2) 0.4561(4) 0.0360(12) Uani d U . . 1 . .
C C18 0.8965(2) 0.8901(2) 0.4047(4) 0.0437(15) Uani d U . . 1 . .
H H18A 0.9045 0.9098 0.3439 0.066 Uiso calc U . R 1 . .
H H18B 0.8791 0.9118 0.4516 0.066 Uiso calc U . R 1 . .
H H18C 0.8777 0.8606 0.3852 0.066 Uiso calc U . R 1 . .
C C19 0.9676(3) 0.9191(3) 0.4890(6) 0.069(2) Uani d U . . 1 . .
H H19A 0.9946 0.9082 0.5275 0.104 Uiso calc U . R 1 . .
H H19B 0.9483 0.941 0.5317 0.104 Uiso calc U . R 1 . .
H H19C 0.9773 0.9381 0.4287 0.104 Uiso calc U . R 1 . .
C C20 0.9679(3) 0.8395(3) 0.3835(5) 0.080(3) Uani d U . . 1 . .
H H20A 0.9979 0.8323 0.4135 0.12 Uiso calc U . R 1 . .
H H20B 0.972 0.8581 0.3196 0.12 Uiso calc U . R 1 . .
H H20C 0.9518 0.8074 0.3704 0.12 Uiso calc U . R 1 . .
C C21 1.1122(2) 0.75 0.75 0.0409(19) Uani d TU P DS 1 B .
C C22 1.1643(2) 0.75 0.75 0.063(2) Uani d TU P DS 1 . .
C C23 1.1801(5) 0.7277(8) 0.6495(8) 0.084(4) Uani d U P D 0.5 B -2
H H23A 1.1686 0.6927 0.643 0.126 Uiso calc U P R 0.5 B -2
H H23B 1.2137 0.7275 0.647 0.126 Uiso calc U P R 0.5 B -2
H H23C 1.1681 0.7485 0.5937 0.126 Uiso calc U P R 0.5 B -2
C C24 1.1803(6) 0.7134(7) 0.8324(14) 0.104(5) Uani d U P D 0.5 B -2
H H24A 1.1702 0.6787 0.8158 0.155 Uiso calc U P R 0.5 B -2
H H24B 1.1671 0.7237 0.8976 0.155 Uiso calc U P R 0.5 B -2
H H24C 1.2138 0.7143 0.8368 0.155 Uiso calc U P R 0.5 B -2
C C25 1.1847(7) 0.6985(4) 0.7223(18) 0.099(5) Uiso d U P D 0.5 B -3
H H25A 1.1781 0.6738 0.7763 0.148 Uiso calc U P R 0.5 B -3
H H25B 1.218 0.7019 0.7143 0.148 Uiso calc U P R 0.5 B -3
H H25C 1.1712 0.6865 0.6585 0.148 Uiso calc U P R 0.5 B -3
C C26 1.03062(17) 0.7785(2) 0.9777(4) 0.0277(11) Uani d U . . 1 . .
C C27 1.05402(19) 0.8101(2) 1.0590(5) 0.0430(14) Uani d U . . 1 . .
C C28 1.0204(3) 0.8272(5) 1.1367(7) 0.107(3) Uani d U . . 1 . .
H H28A 1.0039 0.8572 1.1115 0.161 Uiso calc U . R 1 . .
H H28B 1.0366 0.8361 1.1994 0.161 Uiso calc U . R 1 . .
H H28C 0.9985 0.7997 1.1504 0.161 Uiso calc U . R 1 . .
C C29 1.0731(4) 0.8559(4) 1.0042(8) 0.104(3) Uani d U . . 1 . .
H H29A 1.0922 0.8445 0.9475 0.157 Uiso calc U . R 1 . .
H H29B 1.0916 0.8762 1.0512 0.157 Uiso calc U . R 1 . .
H H29C 1.0478 0.8768 0.9783 0.157 Uiso calc U . R 1 . .
C C30 1.0934(3) 0.7818(4) 1.1053(8) 0.108(4) Uani d U . . 1 . .
H H30A 1.0822 0.75 1.1358 0.162 Uiso calc U . R 1 . .
H H30B 1.1076 0.8031 1.1578 0.162 Uiso calc U . R 1 . .
H H30C 1.116 0.7739 1.0527 0.162 Uiso calc U . R 1 . .
C C31 1.0830(2) 0.5844(2) 0.8718(5) 0.0394(14) Uani d . . . 1 . .
H H31 1.0691 0.5763 0.8086 0.047 Uiso calc U . R 1 . .
C C32 1.10978(19) 0.5480(2) 0.9170(5) 0.0394(14) Uani d . . . 1 . .
H H32 1.1144 0.5158 0.8856 0.047 Uiso calc U . R 1 . .
C C33 1.12996(17) 0.5591(2) 1.0092(5) 0.0337(13) Uani d . . . 1 . .
C C34 1.1232(2) 0.6069(2) 1.0501(5) 0.0464(16) Uani d . . . 1 . .
H H33 1.1372 0.6164 1.1124 0.056 Uiso calc U . R 1 . .
C C35 1.0954(2) 0.6407(2) 0.9976(5) 0.0499(17) Uani d . . . 1 . .
H H34 1.0907 0.6736 1.0262 0.06 Uiso calc U . R 1 . .
C C36 1.22946(17) 0.56192(18) 1.2069(4) 0.0277(12) Uani d . . . 1 . .
C C37 1.25132(17) 0.57923(19) 1.1215(4) 0.0291(12) Uani d . . . 1 . .
H H37 1.2382 0.5746 1.0563 0.035 Uiso calc U . R 1 . .
C C38 1.25010(18) 0.56823(19) 1.3007(4) 0.0297(12) Uani d . . . 1 . .
H H38 1.236 0.5558 1.3607 0.036 Uiso calc U . R 1 . .
C C39 0.79327(17) 0.89626(19) 0.6330(4) 0.0279(12) Uani d . . . 1 . .
H H39 0.8084 0.8843 0.5738 0.033 Uiso calc U . R 1 . .
C C40 0.79187(18) 0.9068(2) 0.8046(4) 0.0297(12) Uani d . . . 1 . .
H H40 0.8059 0.9023 0.869 0.036 Uiso calc U . R 1 . .
C C50 0.1894(7) 0.9226(8) 0.9313(15) 0.231(7) Uani d U . . 1 . .
H H50A 0.1752 0.9018 0.9856 0.277 Uiso calc U . R 1 . .
H H50B 0.2142 0.9022 0.9 0.277 Uiso calc U . R 1 . .
C C51 0.1536(7) 0.9355(8) 0.8518(16) 0.230(6) Uani d U . . 1 . .
H H51A 0.1656 0.929 0.7827 0.277 Uiso calc U . R 1 . .
H H51B 0.1255 0.915 0.862 0.277 Uiso calc U . R 1 . .
C C52 0.1446(7) 0.9879(8) 0.8660(15) 0.227(6) Uani d U . . 1 . .
H H52A 0.1116 0.9944 0.8778 0.273 Uiso calc U . R 1 . .
H H52B 0.1553 1.0085 0.8078 0.273 Uiso calc U . R 1 . .
C C53 0.1724(6) 0.9977(8) 0.9592(14) 0.216(6) Uani d U . . 1 . .
H H53A 0.1844 1.0331 0.9561 0.259 Uiso calc U . R 1 . .
H H53B 0.1521 0.9954 1.0192 0.259 Uiso calc U . R 1 . .
N N1 1.07513(15) 0.63032(17) 0.9106(3) 0.0343(11) Uani d . . . 1 . .
N N2 0.81353(14) 0.88860(16) 0.7229(3) 0.0262(10) Uani d . . . 1 . .
O O1 0.90432(14) 0.75 0.75 0.0189(10) Uani d T P S 1 . .
O O2 0.93501(11) 0.84871(12) 0.8028(2) 0.0235(8) Uani d . . . 1 . .
O O3 0.99094(14) 0.75 0.75 0.0188(10) Uani d T P S 1 . .
O O4 0.99211(11) 0.79585(13) 0.9458(2) 0.0262(8) Uani d . . . 1 . .
O O5 1.09217(12) 0.70748(15) 0.7465(3) 0.0369(9) Uani d . . . 1 . .
O O6 1.00570(11) 0.87403(13) 0.7617(3) 0.0302(8) Uani d . . . 1 . .
O O7 0.89013(11) 0.84602(13) 0.5911(3) 0.0287(8) Uani d . . . 1 . .
O O8 0.96050(11) 0.81235(12) 0.5874(3) 0.0249(8) Uani d . . . 1 . .
O O9 0.80415(11) 0.78109(13) 0.6928(3) 0.0293(8) Uani d . . . 1 . .
O O10 0.84701(11) 0.82222(13) 0.8902(3) 0.0254(8) Uani d . . . 1 . .
O O11 0.90201(11) 0.77387(13) 0.9584(2) 0.0244(8) Uani d . . . 1 . .
O O12 1.04874(12) 0.73853(14) 0.9475(3) 0.0316(9) Uani d . . . 1 . .
O O13 0.2073(5) 0.9660(6) 0.9720(10) 0.225(6) Uani d . . . 1 . .

loop_
_atom_site_aniso_label
_atom_site_aniso_U_11
_atom_site_aniso_U_22
_atom_site_aniso_U_33
_atom_site_aniso_U_12
_atom_site_aniso_U_13
_atom_site_aniso_U_23
Mn1 0.0188(4) 0.0282(4) 0.0320(5) 0.0048(3) -0.0067(3) -0.0006(3)
Mn2 0.0129(4) 0.0247(4) 0.0187(4) 0.0006(3) -0.0010(3) 0.0003(3)
Mn3 0.0154(4) 0.0248(4) 0.0213(4) 0.0026(3) 0.0010(3) 0.0038(3)
S1 0.0363(8) 0.0245(7) 0.0600(10) 0.0002(6) -0.0226(7) 0.0045(7)
S2 0.0244(7) 0.0362(8) 0.0495(9) -0.0084(6) -0.0082(6) 0.0137(7)
C1 0.020(3) 0.028(3) 0.025(3) -0.002(2) 0.001(2) 0.000(2)
C2 0.031(3) 0.038(3) 0.027(3) 0.003(2) 0.010(2) 0.003(2)
C3 0.062(4) 0.069(4) 0.045(4) 0.027(4) 0.032(3) 0.006(3)
C4 0.043(3) 0.056(4) 0.042(4) -0.004(3) 0.013(3) 0.014(3)
C5 0.061(4) 0.091(5) 0.019(3) -0.013(4) 0.005(3) -0.007(3)
C6 0.019(3) 0.021(4) 0.044(4) 0 0 -0.002(3)
C7 0.019(3) 0.040(4) 0.074(5) 0 0 0.010(4)
C8 0.030(7) 0.101(10) 0.135(11) 0.006(7) 0.022(8) -0.038(8)
C9 0.022(6) 0.088(10) 0.117(10) -0.003(7) -0.015(8) 0.043(8)
C10 0.030(6) 0.060(8) 0.129(11) 0.013(6) 0.006(8) 0.027(8)
C11 0.025(3) 0.025(3) 0.028(3) -0.003(2) -0.001(2) 0.003(2)
C12 0.028(3) 0.025(3) 0.051(3) -0.002(2) 0.002(2) -0.009(2)
C13 0.142(8) 0.066(5) 0.083(5) -0.010(5) 0.058(6) -0.037(4)
C14 0.043(4) 0.039(4) 0.131(7) -0.005(3) 0.001(4) -0.027(4)
C15 0.080(5) 0.044(4) 0.147(8) 0.026(4) -0.059(6) -0.025(5)
C16 0.028(3) 0.026(3) 0.024(3) 0.001(2) 0.002(2) 0.001(2)
C17 0.038(3) 0.038(3) 0.032(3) 0.007(2) 0.010(2) 0.012(2)
C18 0.051(4) 0.048(4) 0.032(3) 0.002(3) -0.001(3) 0.015(3)
C19 0.063(5) 0.067(4) 0.077(5) -0.027(4) -0.017(4) 0.039(4)
C20 0.096(6) 0.102(6) 0.043(4) 0.050(5) 0.038(4) 0.025(4)
C21 0.021(4) 0.049(5) 0.053(5) 0 0 -0.014(4)
C22 0.025(4) 0.070(5) 0.092(6) 0 0 -0.020(5)
C23 0.020(6) 0.128(11) 0.104(9) -0.002(7) 0.020(7) -0.026(9)
C24 0.045(8) 0.137(11) 0.129(10) 0.005(9) -0.025(8) 0.021(9)
C26 0.022(3) 0.035(3) 0.027(3) 0.001(2) -0.002(2) 0.000(2)
C27 0.028(3) 0.058(3) 0.043(3) 0.005(3) -0.015(2) -0.019(3)
C28 0.060(5) 0.182(9) 0.080(6) 0.009(6) -0.007(4) -0.080(6)
C29 0.114(7) 0.094(6) 0.105(7) -0.059(6) -0.026(6) -0.020(5)
C30 0.079(6) 0.136(8) 0.109(7) 0.041(5) -0.068(5) -0.065(6)
C31 0.036(3) 0.040(3) 0.042(3) 0.011(3) -0.009(3) 0.000(3)
C32 0.036(3) 0.031(3) 0.051(4) 0.010(3) -0.011(3) -0.005(3)
C33 0.021(3) 0.030(3) 0.051(4) -0.002(2) -0.009(3) 0.005(3)
C34 0.046(4) 0.037(3) 0.056(4) 0.007(3) -0.029(3) -0.002(3)
C35 0.055(4) 0.035(3) 0.060(4) 0.015(3) -0.026(3) -0.008(3)
C36 0.022(3) 0.020(3) 0.041(3) 0.001(2) -0.002(2) -0.001(2)
C37 0.032(3) 0.026(3) 0.029(3) -0.002(2) -0.007(2) -0.001(2)
C38 0.031(3) 0.028(3) 0.030(3) -0.007(2) 0.003(2) 0.003(2)
C39 0.026(3) 0.028(3) 0.030(3) 0.004(2) 0.002(2) 0.003(2)
C40 0.031(3) 0.033(3) 0.025(3) 0.003(2) -0.001(2) 0.005(2)
C50 0.226(13) 0.246(14) 0.219(13) 0.041(12) -0.137(10) -0.049(12)
C51 0.217(11) 0.256(13) 0.218(11) 0.065(11) -0.120(9) -0.053(11)
C52 0.189(10) 0.271(13) 0.222(11) 0.111(10) -0.101(8) -0.060(11)
C53 0.174(11) 0.266(14) 0.208(12) 0.131(11) -0.093(9) -0.079(11)
N1 0.027(2) 0.035(3) 0.040(3) 0.009(2) -0.010(2) -0.001(2)
N2 0.024(2) 0.027(2) 0.027(2) 0.0013(18) 0.0014(19) 0.0050(19)
O1 0.014(2) 0.025(2) 0.018(2) 0 0 0.0010(19)
O2 0.0197(17) 0.0237(18) 0.0269(18) -0.0002(15) -0.0004(14) 0.0023(14)
O3 0.013(2) 0.024(2) 0.019(2) 0 0 0.0009(19)
O4 0.0189(18) 0.0337(19) 0.0261(19) 0.0031(15) -0.0036(15) -0.0044(15)
O5 0.0241(19) 0.040(2) 0.047(2) 0.0017(17) 0.0004(17) -0.0046(19)
O6 0.0202(19) 0.030(2) 0.041(2) -0.0034(15) 0.0068(16) -0.0017(17)
O7 0.0237(19) 0.038(2) 0.0244(19) 0.0044(16) 0.0041(16) 0.0091(16)
O8 0.0212(17) 0.0274(19) 0.0261(19) 0.0014(15) 0.0011(15) 0.0040(15)
O9 0.0212(18) 0.031(2) 0.036(2) -0.0019(16) -0.0044(16) 0.0030(16)
O10 0.0204(18) 0.033(2) 0.0226(19) 0.0048(15) 0.0028(15) 0.0038(16)
O11 0.0193(18) 0.0333(19) 0.0206(18) 0.0044(15) 0.0017(14) 0.0037(15)
O12 0.0266(19) 0.036(2) 0.032(2) 0.0072(17) -0.0094(16) -0.0050(17)
O13 0.262(15) 0.218(13) 0.194(12) 0.019(12) -0.118(11) -0.010(10)

loop_
_atom_type_symbol
_atom_type_description
_atom_type_scat_dispersion_real
_atom_type_scat_dispersion_imag
_atom_type_scat_source
C C 0.0033 0.0016 'International Tables Vol C Tables 4.2.6.8 and 6.1.1.4'
H H 0.0000 0.0000 'International Tables Vol C Tables 4.2.6.8 and 6.1.1.4'
N N 0.0061 0.0033 'International Tables Vol C Tables 4.2.6.8 and 6.1.1.4'
O O 0.0106 0.0060 'International Tables Vol C Tables 4.2.6.8 and 6.1.1.4'
S S 0.1246 0.1234 'International Tables Vol C Tables 4.2.6.8 and 6.1.1.4'
Mn Mn 0.3368 0.7283 'International Tables Vol C Tables 4.2.6.8 and 6.1.1.4'

loop_
_geom_angle_atom_site_label_1
_geom_angle_atom_site_label_2
_geom_angle_atom_site_label_3
_geom_angle_site_symmetry_1
_geom_angle_site_symmetry_3
_geom_angle
O5 Mn1 O6 . 2_566 102.30(14)
O5 Mn1 O12 . . 91.13(15)
O6 Mn1 O12 2_566 . 161.91(15)
O5 Mn1 O3 . . 94.41(14)
O6 Mn1 O3 2_566 . 99.02(11)
O12 Mn1 O3 . . 91.88(10)
O5 Mn1 N1 . . 84.81(16)
O6 Mn1 N1 2_566 . 86.01(15)
O12 Mn1 N1 . . 83.16(15)
O3 Mn1 N1 . . 174.96(13)
O5 Mn1 O8 . 2_566 168.21(13)
O6 Mn1 O8 2_566 2_566 87.33(13)
O12 Mn1 O8 . 2_566 81.02(13)
O3 Mn1 O8 . 2_566 77.19(12)
N1 Mn1 O8 . 2_566 102.82(14)
O5 Mn1 Mn2 . . 123.92(11)
O6 Mn1 Mn2 2_566 . 107.59(9)
O12 Mn1 Mn2 . . 73.60(9)
O3 Mn1 Mn2 . . 35.42(6)
N1 Mn1 Mn2 . . 142.45(12)
O8 Mn1 Mn2 2_566 . 45.38(8)
O1 Mn2 O3 . . 83.98(14)
O1 Mn2 O11 . . 94.48(14)
O3 Mn2 O11 . . 171.37(11)
O1 Mn2 O4 . . 170.86(11)
O3 Mn2 O4 . . 95.60(14)
O11 Mn2 O4 . . 87.26(14)
O1 Mn2 O2 . . 85.39(9)
O3 Mn2 O2 . . 97.86(9)
O11 Mn2 O2 . . 90.46(13)
O4 Mn2 O2 . . 85.63(13)
O1 Mn2 O8 . 2_566 98.34(9)
O3 Mn2 O8 . 2_566 85.57(9)
O11 Mn2 O8 . 2_566 86.25(13)
O4 Mn2 O8 . 2_566 90.72(13)
O2 Mn2 O8 . 2_566 175.20(12)
O1 Mn2 Mn2 . 2_566 41.96(10)
O3 Mn2 Mn2 . 2_566 42.02(9)
O11 Mn2 Mn2 . 2_566 135.83(10)
O4 Mn2 Mn2 . 2_566 136.90(10)
O2 Mn2 Mn2 . 2_566 92.17(9)
O8 Mn2 Mn2 2_566 2_566 92.62(9)
O1 Mn2 Mn1 . . 105.91(8)
O3 Mn2 Mn1 . . 42.09(5)
O11 Mn2 Mn1 . . 131.20(10)
O4 Mn2 Mn1 . . 79.33(10)
O2 Mn2 Mn1 . . 134.14(9)
O8 Mn2 Mn1 2_566 . 47.75(9)
Mn2 Mn2 Mn1 2_566 . 71.68(2)
O1 Mn2 Mn3 . . 41.95(5)
O3 Mn2 Mn3 . . 105.32(8)
O11 Mn2 Mn3 . . 78.67(10)
O4 Mn2 Mn3 . . 130.20(10)
O2 Mn2 Mn3 . . 47.54(8)
O8 Mn2 Mn3 2_566 . 134.78(9)
Mn2 Mn2 Mn3 2_566 . 71.16(2)
Mn1 Mn2 Mn3 . . 142.83(3)
O7 Mn3 O9 . . 102.86(14)
O7 Mn3 O10 . . 159.29(14)
O9 Mn3 O10 . . 92.27(14)
O7 Mn3 O1 . . 100.55(11)
O9 Mn3 O1 . . 92.94(13)
O10 Mn3 O1 . . 92.60(9)
O7 Mn3 N2 . . 86.09(14)
O9 Mn3 N2 . . 79.32(14)
O10 Mn3 N2 . . 82.88(13)
O1 Mn3 N2 . . 170.83(14)
O7 Mn3 O2 . . 87.33(13)
O9 Mn3 O2 . . 166.94(13)
O10 Mn3 O2 . . 80.08(12)
O1 Mn3 O2 . . 76.98(12)
N2 Mn3 O2 . . 109.90(13)
O7 Mn3 Mn2 . . 108.33(9)
O9 Mn3 Mn2 . . 122.63(10)
O10 Mn3 Mn2 . . 73.91(9)
O1 Mn3 Mn2 . . 35.33(6)
N2 Mn3 Mn2 . . 147.96(11)
O2 Mn3 Mn2 . . 45.12(8)
C33 S1 S2 . . 105.7(2)
C36 S2 S1 . . 105.3(2)
O10 C1 O11 . . 125.2(4)
O10 C1 C2 . . 120.0(4)
O11 C1 C2 . . 114.8(4)
C5 C2 C4 . . 110.1(5)
C5 C2 C1 . . 109.4(4)
C4 C2 C1 . . 107.0(5)
C5 C2 C3 . . 110.1(5)
C4 C2 C3 . . 110.0(5)
C1 C2 C3 . . 110.2(4)
C2 C3 H3A . . 109.5
C2 C3 H3B . . 109.5
H3A C3 H3B . . 109.5
C2 C3 H3C . . 109.5
H3A C3 H3C . . 109.5
H3B C3 H3C . . 109.5
C2 C4 H4A . . 109.5
C2 C4 H4B . . 109.5
H4A C4 H4B . . 109.5
C2 C4 H4C . . 109.5
H4A C4 H4C . . 109.5
H4B C4 H4C . . 109.5
C2 C5 H5A . . 109.5
C2 C5 H5B . . 109.5
H5A C5 H5B . . 109.5
C2 C5 H5C . . 109.5
H5A C5 H5C . . 109.5
H5B C5 H5C . . 109.5
O9 C6 O9 2_566 . 124.5(5)
O9 C6 C7 2_566 . 117.8(3)
O9 C6 C7 . . 117.8(3)
C10 C7 C6 . . 115.7(6)
C9 C7 C6 . . 111.0(6)
C9 C7 C8 . . 100.3(10)
C6 C7 C8 . . 102.9(6)
C7 C8 H8A . . 109.5
C7 C8 H8B . . 109.5
H8A C8 H8B . . 109.5
C7 C8 H8C . . 109.5
H8A C8 H8C . . 109.5
H8B C8 H8C . . 109.5
C7 C9 H9A . . 109.5
C7 C9 H9B . . 109.5
H9A C9 H9B . . 109.5
C7 C9 H9C . . 109.5
H9A C9 H9C . . 109.5
H9B C9 H9C . . 109.5
C7 C10 H10A . . 109.5
C7 C10 H10B . . 109.5
H10A C10 H10B . . 109.5
C7 C10 H10C . . 109.5
H10A C10 H10C . . 109.5
H10B C10 H10C . . 109.5
O6 C11 O2 . . 124.4(5)
O6 C11 C12 . . 118.7(4)
O2 C11 C12 . . 116.9(4)
C15 C12 C14 . . 110.9(6)
C15 C12 C13 . . 109.4(7)
C14 C12 C13 . . 108.8(6)
C15 C12 C11 . . 108.6(5)
C14 C12 C11 . . 111.7(5)
C13 C12 C11 . . 107.4(5)
C12 C13 H13A . . 109.5
C12 C13 H13B . . 109.5
H13A C13 H13B . . 109.5
C12 C13 H13C . . 109.5
H13A C13 H13C . . 109.5
H13B C13 H13C . . 109.5
C12 C14 H14A . . 109.5
C12 C14 H14B . . 109.5
H14A C14 H14B . . 109.5
C12 C14 H14C . . 109.5
H14A C14 H14C . . 109.5
H14B C14 H14C . . 109.5
C12 C15 H15A . . 109.5
C12 C15 H15B . . 109.5
H15A C15 H15B . . 109.5
C12 C15 H15C . . 109.5
H15A C15 H15C . . 109.5
H15B C15 H15C . . 109.5
O7 C16 O8 . . 124.3(5)
O7 C16 C17 . . 117.7(4)
O8 C16 C17 . . 118.1(4)
C20 C17 C18 . . 110.1(6)
C20 C17 C16 . . 109.7(5)
C18 C17 C16 . . 111.6(5)
C20 C17 C19 . . 110.2(6)
C18 C17 C19 . . 107.9(5)
C16 C17 C19 . . 107.2(5)
C17 C18 H18A . . 109.5
C17 C18 H18B . . 109.5
H18A C18 H18B . . 109.5
C17 C18 H18C . . 109.5
H18A C18 H18C . . 109.5
H18B C18 H18C . . 109.5
C17 C19 H19A . . 109.5
C17 C19 H19B . . 109.5
H19A C19 H19B . . 109.5
C17 C19 H19C . . 109.5
H19A C19 H19C . . 109.5
H19B C19 H19C . . 109.5
C17 C20 H20A . . 109.5
C17 C20 H20B . . 109.5
H20A C20 H20B . . 109.5
C17 C20 H20C . . 109.5
H20A C20 H20C . . 109.5
H20B C20 H20C . . 109.5
O5 C21 O5 . 2_566 124.7(6)
O5 C21 C22 . . 117.7(3)
O5 C21 C22 2_566 . 117.7(3)
C23 C22 C21 . . 107.6(6)
C25 C22 C21 . . 113.0(9)
C23 C22 C24 . . 106.7(11)
C21 C22 C24 . . 107.8(7)
C22 C23 H23A . . 109.5
C22 C23 H23B . . 109.5
H23A C23 H23B . . 109.5
C22 C23 H23C . . 109.5
H23A C23 H23C . . 109.5
H23B C23 H23C . . 109.5
C22 C24 H24A . . 109.5
C22 C24 H24B . . 109.5
H24A C24 H24B . . 109.5
C22 C24 H24C . . 109.5
H24A C24 H24C . . 109.5
H24B C24 H24C . . 109.5
C22 C25 H25A . . 109.5
C22 C25 H25B . . 109.5
H25A C25 H25B . . 109.5
C22 C25 H25C . . 109.5
H25A C25 H25C . . 109.5
H25B C25 H25C . . 109.5
O12 C26 O4 . . 124.6(5)
O12 C26 C27 . . 119.7(5)
O4 C26 C27 . . 115.7(5)
C28 C27 C30 . . 112.0(7)
C28 C27 C29 . . 109.4(8)
C30 C27 C29 . . 107.9(7)
C28 C27 C26 . . 110.8(5)
C30 C27 C26 . . 111.4(6)
C29 C27 C26 . . 105.1(6)
C27 C28 H28A . . 109.5
C27 C28 H28B . . 109.5
H28A C28 H28B . . 109.5
C27 C28 H28C . . 109.5
H28A C28 H28C . . 109.5
H28B C28 H28C . . 109.5
C27 C29 H29A . . 109.5
C27 C29 H29B . . 109.5
H29A C29 H29B . . 109.5
C27 C29 H29C . . 109.5
H29A C29 H29C . . 109.5
H29B C29 H29C . . 109.5
C27 C30 H30A . . 109.5
C27 C30 H30B . . 109.5
H30A C30 H30B . . 109.5
C27 C30 H30C . . 109.5
H30A C30 H30C . . 109.5
H30B C30 H30C . . 109.5
N1 C31 C32 . . 124.2(6)
N1 C31 H31 . . 117.9
C32 C31 H31 . . 117.9
C31 C32 C33 . . 118.6(5)
C31 C32 H32 . . 120.7
C33 C32 H32 . . 120.7
C34 C33 C32 . . 118.3(5)
C34 C33 S1 . . 125.6(4)
C32 C33 S1 . . 116.1(4)
C33 C34 C35 . . 118.0(6)
C33 C34 H33 . . 121.0
C35 C34 H33 . . 121.0
N1 C35 C34 . . 124.4(6)
N1 C35 H34 . . 117.8
C34 C35 H34 . . 117.8
C37 C36 C38 . . 119.4(5)
C37 C36 S2 . . 125.3(4)
C38 C36 S2 . . 115.3(4)
C36 C37 C39 . 7_676 118.2(5)
C36 C37 H37 . . 120.9
C39 C37 H37 7_676 . 120.9
C40 C38 C36 7_676 . 118.2(5)
C40 C38 H38 7_676 . 120.9
C36 C38 H38 . . 120.9
N2 C39 C37 . 7_575 123.7(5)
N2 C39 H39 . . 118.2
C37 C39 H39 7_575 . 118.2
N2 C40 C38 . 7_575 123.7(5)
N2 C40 H40 . . 118.1
C38 C40 H40 7_575 . 118.1
O13 C50 C51 . . 110.5(18)
O13 C50 H50A . . 109.6
C51 C50 H50A . . 109.6
O13 C50 H50B . . 109.6
C51 C50 H50B . . 109.6
H50A C50 H50B . . 108.1
C52 C51 C50 . . 104.7(16)
C52 C51 H51A . . 110.8
C50 C51 H51A . . 110.8
C52 C51 H51B . . 110.8
C50 C51 H51B . . 110.8
H51A C51 H51B . . 108.9
C51 C52 C53 . . 100.1(15)
C51 C52 H52A . . 111.7
C53 C52 H52A . . 111.7
C51 C52 H52B . . 111.7
C53 C52 H52B . . 111.7
H52A C52 H52B . . 109.5
O13 C53 C52 . . 114.4(15)
O13 C53 H53A . . 108.7
C52 C53 H53A . . 108.7
O13 C53 H53B . . 108.7
C52 C53 H53B . . 108.7
H53A C53 H53B . . 107.6
C35 N1 C31 . . 116.4(5)
C35 N1 Mn1 . . 123.0(4)
C31 N1 Mn1 . . 120.6(4)
C40 N2 C39 . . 116.8(4)
C40 N2 Mn3 . . 122.2(3)
C39 N2 Mn3 . . 116.6(3)
Mn2 O1 Mn2 2_566 . 96.09(19)
Mn2 O1 Mn3 2_566 . 118.42(4)
Mn2 O1 Mn3 . . 102.72(3)
Mn2 O1 Mn3 2_566 2_566 102.72(3)
Mn2 O1 Mn3 . 2_566 118.43(4)
Mn3 O1 Mn3 . 2_566 117.24(19)
C11 O2 Mn2 . . 123.0(3)
C11 O2 Mn3 . . 145.4(3)
Mn2 O2 Mn3 . . 87.34(11)
Mn2 O3 Mn2 . 2_566 95.96(19)
Mn2 O3 Mn1 . 2_566 119.37(4)
Mn2 O3 Mn1 2_566 2_566 102.50(3)
Mn2 O3 Mn1 . . 102.50(3)
Mn2 O3 Mn1 2_566 . 119.37(4)
Mn1 O3 Mn1 2_566 . 116.26(19)
C26 O4 Mn2 . . 131.0(3)
C21 O5 Mn1 . . 125.1(3)
C11 O6 Mn1 . 2_566 129.8(3)
C16 O7 Mn3 . . 129.6(3)
C16 O8 Mn2 . 2_566 123.8(3)
C16 O8 Mn1 . 2_566 144.7(3)
Mn2 O8 Mn1 2_566 2_566 86.87(11)
C6 O9 Mn3 . . 123.9(3)
C1 O10 Mn3 . . 129.1(3)
C1 O11 Mn2 . . 131.1(3)
C26 O12 Mn1 . . 130.1(3)
C53 O13 C50 . . 100.3(15)

loop_
_geom_bond_atom_site_label_1
_geom_bond_atom_site_label_2
_geom_bond_site_symmetry_2
_geom_bond_distance
Mn1 O5 . 2.115(4)
Mn1 O6 2_566 2.129(4)
Mn1 O12 . 2.152(4)
Mn1 O3 . 2.184(2)
Mn1 N1 . 2.330(4)
Mn1 O8 2_566 2.358(3)
Mn1 Mn2 . 3.1816(10)
Mn2 O1 . 1.887(3)
Mn2 O3 . 1.888(3)
Mn2 O11 . 1.951(3)
Mn2 O4 . 1.954(3)
Mn2 O2 . 2.257(3)
Mn2 O8 2_566 2.268(3)
Mn2 Mn2 2_566 2.8059(14)
Mn2 Mn3 . 3.1824(10)
Mn3 O7 . 2.109(3)
Mn3 O9 . 2.129(3)
Mn3 O10 . 2.146(3)
Mn3 O1 . 2.181(2)
Mn3 N2 . 2.341(4)
Mn3 O2 . 2.350(3)
S1 C33 . 1.769(5)
S1 S2 . 2.024(2)
S2 C36 . 1.775(5)
C1 O10 . 1.236(6)
C1 O11 . 1.279(6)
C1 C2 . 1.530(7)
C2 C5 . 1.525(8)
C2 C4 . 1.525(8)
C2 C3 . 1.530(8)
C3 H3A . 0.98
C3 H3B . 0.98
C3 H3C . 0.98
C4 H4A . 0.98
C4 H4B . 0.98
C4 H4C . 0.98
C5 H5A . 0.98
C5 H5B . 0.98
C5 H5C . 0.98
C6 O9 2_566 1.254(4)
C6 O9 . 1.254(4)
C6 C7 . 1.521(3)
C7 C10 . 1.516(3)
C7 C9 . 1.519(3)
C7 C8 . 1.524(3)
C8 H8A . 0.98
C8 H8B . 0.98
C8 H8C . 0.98
C9 H9A . 0.98
C9 H9B . 0.98
C9 H9C . 0.98
C10 H10A . 0.98
C10 H10B . 0.98
C10 H10C . 0.98
C11 O6 . 1.250(6)
C11 O2 . 1.274(6)
C11 C12 . 1.540(7)
C12 C15 . 1.481(9)
C12 C14 . 1.508(8)
C12 C13 . 1.516(10)
C13 H13A . 0.98
C13 H13B . 0.98
C13 H13C . 0.98
C14 H14A . 0.98
C14 H14B . 0.98
C14 H14C . 0.98
C15 H15A . 0.98
C15 H15B . 0.98
C15 H15C . 0.98
C16 O7 . 1.260(6)
C16 O8 . 1.266(6)
C16 C17 . 1.532(7)
C17 C20 . 1.514(9)
C17 C18 . 1.515(8)
C17 C19 . 1.540(9)
C18 H18A . 0.98
C18 H18B . 0.98
C18 H18C . 0.98
C19 H19A . 0.98
C19 H19B . 0.98
C19 H19C . 0.98
C20 H20A . 0.98
C20 H20B . 0.98
C20 H20C . 0.98
C21 O5 . 1.258(5)
C21 O5 2_566 1.258(5)
C21 C22 . 1.520(3)
C22 C23 . 1.518(3)
C22 C25 . 1.519(3)
C22 C24 . 1.521(3)
C23 H23A . 0.98
C23 H23B . 0.98
C23 H23C . 0.98
C24 H24A . 0.98
C24 H24B . 0.98
C24 H24C . 0.98
C25 H25A . 0.98
C25 H25B . 0.98
C25 H25C . 0.98
C26 O12 . 1.239(6)
C26 O4 . 1.282(6)
C26 C27 . 1.516(8)
C27 C28 . 1.487(10)
C27 C30 . 1.494(10)
C27 C29 . 1.508(11)
C28 H28A . 0.98
C28 H28B . 0.98
C28 H28C . 0.98
C29 H29A . 0.98
C29 H29B . 0.98
C29 H29C . 0.98
C30 H30A . 0.98
C30 H30B . 0.98
C30 H30C . 0.98
C31 N1 . 1.327(7)
C31 C32 . 1.368(8)
C31 H31 . 0.95
C32 C33 . 1.382(8)
C32 H32 . 0.95
C33 C34 . 1.377(8)
C34 C35 . 1.384(8)
C34 H33 . 0.95
C35 N1 . 1.319(8)
C35 H34 . 0.95
C36 C37 . 1.370(8)
C36 C38 . 1.385(8)
C37 C39 7_676 1.389(7)
C37 H37 . 0.95
C38 C40 7_676 1.383(7)
C38 H38 . 0.95
C39 N2 . 1.339(7)
C39 C37 7_575 1.390(7)
C39 H39 . 0.95
C40 N2 . 1.336(7)
C40 C38 7_575 1.383(7)
C40 H40 . 0.95
C50 O13 . 1.36(2)
C50 C51 . 1.52(2)
C50 H50A . 0.99
C50 H50B . 0.99
C51 C52 . 1.41(2)
C51 H51A . 0.99
C51 H51B . 0.99
C52 C53 . 1.50(2)
C52 H52A . 0.99
C52 H52B . 0.99
C53 O13 . 1.324(16)
C53 H53A . 0.99
C53 H53B . 0.99
O1 Mn2 2_566 1.887(3)
O1 Mn3 2_566 2.181(2)
O3 Mn2 2_566 1.889(3)
O3 Mn1 2_566 2.184(2)
O6 Mn1 2_566 2.130(4)
O8 Mn2 2_566 2.268(3)
O8 Mn1 2_566 2.358(3)
